data_7203301
loop_
_publ_author_name
'George, Sumod'
'Lipstman, Sophia'
'Muniappan, Sankar'
'Goldberg, Israel'

_publ_section_title
;
 Porphyrin network solids: examples of supramolecular isomerism,
 noncentrosymmetric architectures and competing solvation
;
_journal_issue 5
_journal_name_full CrystEngComm
_journal_page_first 417
_journal_paper_doi 10.1039/b601889k
_journal_volume 8
_journal_year 2006
_chemical_formula_moiety 'C48 H30 N4 O8, 2(C6 H5 N O2)'
_chemical_formula_sum 'C60 H40 N6 O12'
_chemical_formula_weight 1036.98
_chemical_name_systematic
;
?
;
_space_group_IT_number 14
_symmetry_cell_setting monoclinic
_symmetry_space_group_name_Hall '-P 2ybc'
_symmetry_space_group_name_H-M 'P 1 21/c 1'
_atom_sites_solution_hydrogens geom
_atom_sites_solution_primary direct
_atom_sites_solution_secondary difmap
_audit_creation_method SHELXL-97
_cell_angle_alpha 90.00
_cell_angle_beta 108.359(3)
_cell_angle_gamma 90.00
_cell_formula_units_Z 2
_cell_length_a 14.4629(5)
_cell_length_b 16.4777(8)
_cell_length_c 10.6768(5)
_cell_measurement_reflns_used 4629
_cell_measurement_temperature 110(2)
_cell_measurement_theta_max 25.6
_cell_measurement_theta_min 1.41
_cell_volume 2414.94(19)
_computing_cell_refinement Denzo
_computing_data_collection 'Collect, Nonius B.V.'
_computing_data_reduction Denzo
_computing_structure_refinement 'SHELXL-97 (Sheldrick, 1997)'
_computing_structure_solution SIR-97
_diffrn_ambient_temperature 110(2)
_diffrn_detector_area_resol_mean '56 microns'
_diffrn_measured_fraction_theta_full 0.996
_diffrn_measured_fraction_theta_max 0.996
_diffrn_measurement_device_type 'Nonius KappaCCD'
_diffrn_measurement_method '1 deg. Phi & Omega scans'
_diffrn_radiation_monochromator graphite
_diffrn_radiation_source 'fine-focus sealed tube'
_diffrn_radiation_type MoK\a
_diffrn_radiation_wavelength 0.71073
_diffrn_reflns_av_R_equivalents 0.0922
_diffrn_reflns_av_sigmaI/netI 0.1335
_diffrn_reflns_limit_h_max 17
_diffrn_reflns_limit_h_min -17
_diffrn_reflns_limit_k_max 20
_diffrn_reflns_limit_k_min -20
_diffrn_reflns_limit_l_max 12
_diffrn_reflns_limit_l_min -12
_diffrn_reflns_number 13900
_diffrn_reflns_theta_full 25.60
_diffrn_reflns_theta_max 25.60
_diffrn_reflns_theta_min 2.36
_diffrn_standards_number 0
_exptl_absorpt_coefficient_mu 0.101
_exptl_absorpt_correction_type none
_exptl_crystal_colour purple
_exptl_crystal_density_diffrn 1.426
_exptl_crystal_density_method 'not measured'
_exptl_crystal_description prism
_exptl_crystal_F_000 1076
_exptl_crystal_size_max 0.25
_exptl_crystal_size_mid 0.15
_exptl_crystal_size_min 0.10
_refine_diff_density_max 0.226
_refine_diff_density_min -0.300
_refine_diff_density_rms 0.057
_refine_ls_extinction_method none
_refine_ls_goodness_of_fit_ref 0.939
_refine_ls_hydrogen_treatment constr
_refine_ls_matrix_type full
_refine_ls_number_parameters 358
_refine_ls_number_reflns 4517
_refine_ls_number_restraints 2
_refine_ls_restrained_S_all 0.938
_refine_ls_R_factor_all 0.1465
_refine_ls_R_factor_gt 0.0565
_refine_ls_shift/su_max 0.005
_refine_ls_shift/su_mean 0.000
_refine_ls_structure_factor_coef Fsqd
_refine_ls_weighting_details 'calc w=1/[\s^2^(Fo^2^)+(0.0435P)^2^+0.0000P] where P=(Fo^2^+2Fc^2^)/3'
_refine_ls_weighting_scheme calc
_refine_ls_wR_factor_gt 0.1020
_refine_ls_wR_factor_ref 0.1301
_reflns_number_gt 2201
_reflns_number_total 4517
_reflns_threshold_expression >2sigma(I)
_cod_data_source_file b601889k.txt
_cod_data_source_block Compound-1
_cod_original_cell_volume 2414.94(18)
_cod_original_sg_symbol_H-M 'P 21/c'
_cod_database_code 7203301

loop_
_symmetry_equiv_pos_as_xyz
'x, y, z'
'-x, y+1/2, -z+1/2'
'-x, -y, -z'
'x, -y-1/2, z-1/2'

loop_
_atom_site_label
_atom_site_type_symbol
_atom_site_fract_x
_atom_site_fract_y
_atom_site_fract_z
_atom_site_U_iso_or_equiv
_atom_site_adp_type
_atom_site_occupancy
_atom_site_symmetry_multiplicity
_atom_site_calc_flag
_atom_site_refinement_flags
_atom_site_disorder_assembly
_atom_site_disorder_group
C1 C 0.0877(2) 0.66226(19) 0.4694(3) 0.0263(8) Uani 1 1 d . . .
C2 C 0.0636(2) 0.74039(19) 0.4046(3) 0.0302(8) Uani 1 1 d . . .
H2 H 0.1083 0.7816 0.3998 0.036 Uiso 1 1 calc R . .
C3 C -0.0337(2) 0.74331(19) 0.3527(3) 0.0310(8) Uani 1 1 d . . .
H3 H -0.0712 0.7867 0.3035 0.037 Uiso 1 1 calc R . .
C4 C -0.0705(2) 0.66739(18) 0.3863(3) 0.0251(8) Uani 1 1 d . . .
C5 C -0.1705(2) 0.64735(18) 0.3470(3) 0.0241(7) Uani 1 1 d . . .
C6 C -0.2084(2) 0.57149(19) 0.3628(3) 0.0257(8) Uani 1 1 d . . .
C7 C 0.3084(2) 0.45254(19) 0.6741(3) 0.0291(8) Uani 1 1 d . . .
H7 H 0.3632 0.4190 0.7142 0.035 Uiso 1 1 calc R . .
C8 C 0.3109(2) 0.5319(2) 0.6414(3) 0.0298(8) Uani 1 1 d . . .
H8 H 0.3682 0.5636 0.6551 0.036 Uiso 1 1 calc R . .
C9 C 0.2137(2) 0.56011(19) 0.5832(3) 0.0249(8) Uani 1 1 d . . .
C10 C 0.1840(2) 0.63693(18) 0.5331(3) 0.0236(7) Uani 1 1 d . . .
N11 N 0.00448(16) 0.61810(14) 0.4559(2) 0.0245(6) Uani 1 1 d . . .
N12 N 0.15386(16) 0.49539(15) 0.5817(2) 0.0245(6) Uani 1 1 d . . .
H12 H 0.0882 0.4917 0.5541 0.029 Uiso 1 1 d R . .
C13 C -0.24074(19) 0.71292(19) 0.2795(3) 0.0264(8) Uani 1 1 d . . .
C14 C -0.3004(2) 0.70444(19) 0.1487(3) 0.0280(8) Uani 1 1 d . . .
H14 H -0.3006 0.6548 0.1034 0.034 Uiso 1 1 calc R . .
C15 C -0.3590(2) 0.7680(2) 0.0847(3) 0.0315(8) Uani 1 1 d . . .
H15 H -0.3982 0.7621 -0.0047 0.038 Uiso 1 1 calc R . .
C16 C -0.3608(2) 0.84054(19) 0.1508(3) 0.0273(8) Uani 1 1 d . . .
C17 C -0.3046(2) 0.84888(19) 0.2829(3) 0.0310(8) Uani 1 1 d . . .
H17 H -0.3068 0.8977 0.3293 0.037 Uiso 1 1 calc R . .
C18 C -0.2455(2) 0.78507(19) 0.3458(3) 0.0294(8) Uani 1 1 d . . .
H18 H -0.2075 0.7906 0.4359 0.035 Uiso 1 1 calc R . .
C19 C -0.4208(2) 0.9101(2) 0.0829(3) 0.0306(8) Uani 1 1 d . . .
O20 O -0.47829(15) 0.89853(14) -0.0348(2) 0.0366(6) Uani 1 1 d D . .
H20 H -0.5164(19) 0.9443(13) -0.077(3) 0.044 Uiso 1 1 d D . .
O21 O -0.41220(17) 0.97738(14) 0.1411(2) 0.0455(7) Uani 1 1 d . . .
C22 C 0.2614(2) 0.69938(19) 0.5431(3) 0.0253(8) Uani 1 1 d . . .
C23 C 0.2697(2) 0.7657(2) 0.6276(3) 0.0332(8) Uani 1 1 d . . .
H23 H 0.2323 0.7676 0.6864 0.040 Uiso 1 1 calc R . .
C24 C 0.3326(2) 0.8288(2) 0.6254(3) 0.0338(9) Uani 1 1 d . . .
H24 H 0.3387 0.8736 0.6834 0.041 Uiso 1 1 calc R . .
C25 C 0.3867(2) 0.82688(19) 0.5389(3) 0.0275(8) Uani 1 1 d . . .
C26 C 0.3818(2) 0.75997(19) 0.4595(3) 0.0310(8) Uani 1 1 d . . .
H26 H 0.4209 0.7576 0.4028 0.037 Uiso 1 1 calc R . .
C27 C 0.3199(2) 0.69613(19) 0.4623(3) 0.0327(8) Uani 1 1 d . . .
H27 H 0.3176 0.6498 0.4084 0.039 Uiso 1 1 calc R . .
C28 C 0.4436(2) 0.8997(2) 0.5278(4) 0.0300(8) Uani 1 1 d . . .
O29 O 0.48270(15) 0.89973(14) 0.4350(3) 0.0390(6) Uani 1 1 d D . .
H29 H 0.511(2) 0.9513(11) 0.429(3) 0.047 Uiso 1 1 d D . .
O30 O 0.45042(16) 0.95849(15) 0.6051(2) 0.0436(7) Uani 1 1 d . . .
C31 C 0.0232(3) 0.0703(2) 0.3889(4) 0.0482(10) Uani 1 1 d . . .
H31 H 0.0671 0.1085 0.4433 0.058 Uiso 1 1 calc R . .
C32 C -0.0759(3) 0.0829(2) 0.3504(4) 0.0572(12) Uani 1 1 d . . .
H32 H -0.1009 0.1305 0.3782 0.069 Uiso 1 1 calc R . .
C33 C -0.1395(3) 0.0273(3) 0.2720(4) 0.0528(11) Uani 1 1 d . . .
H33 H -0.2078 0.0358 0.2487 0.063 Uiso 1 1 calc R . .
C34 C -0.1035(3) -0.0412(2) 0.2272(3) 0.0420(9) Uani 1 1 d . . .
H34 H -0.1473 -0.0787 0.1712 0.050 Uiso 1 1 calc R . .
C35 C -0.0043(2) -0.0549(2) 0.2639(3) 0.0343(8) Uani 1 1 d . . .
H35 H 0.0211 -0.1013 0.2334 0.041 Uiso 1 1 calc R . .
C36 C 0.0569(2) 0.0007(2) 0.3462(3) 0.0371(9) Uani 1 1 d . . .
N37 N 0.1618(2) -0.0159(2) 0.3909(3) 0.0462(8) Uani 1 1 d . . .
O38 O 0.19064(17) -0.08144(17) 0.3613(3) 0.0521(8) Uani 1 1 d . . .
O39 O 0.2165(2) 0.03657(18) 0.4579(3) 0.0669(9) Uani 1 1 d . . .

loop_
_atom_site_aniso_label
_atom_site_aniso_U_11
_atom_site_aniso_U_22
_atom_site_aniso_U_33
_atom_site_aniso_U_23
_atom_site_aniso_U_13
_atom_site_aniso_U_12
C1 0.0247(16) 0.0238(19) 0.030(2) -0.0023(15) 0.0073(15) -0.0016(14)
C2 0.0310(17) 0.0183(18) 0.041(2) 0.0027(15) 0.0115(16) -0.0011(14)
C3 0.0312(17) 0.0184(18) 0.041(2) 0.0089(16) 0.0082(16) 0.0016(14)
C4 0.0281(17) 0.0186(18) 0.028(2) 0.0023(15) 0.0075(15) 0.0018(14)
C5 0.0241(16) 0.0215(18) 0.0246(19) 0.0009(15) 0.0049(14) 0.0017(13)
C6 0.0240(16) 0.0250(19) 0.028(2) 0.0004(15) 0.0076(14) 0.0022(14)
C7 0.0223(16) 0.026(2) 0.036(2) 0.0053(16) 0.0050(15) 0.0023(14)
C8 0.0227(17) 0.029(2) 0.037(2) 0.0030(16) 0.0092(15) -0.0028(14)
C9 0.0220(16) 0.0261(19) 0.027(2) -0.0006(15) 0.0078(14) -0.0044(14)
C10 0.0260(16) 0.0210(17) 0.0237(18) 0.0008(14) 0.0078(14) -0.0002(13)
N11 0.0217(13) 0.0207(15) 0.0297(17) 0.0008(12) 0.0062(12) 0.0008(12)
N12 0.0190(12) 0.0196(15) 0.0321(17) 0.0008(13) 0.0038(11) 0.0005(12)
C13 0.0203(15) 0.0222(19) 0.036(2) 0.0080(16) 0.0084(15) 0.0020(13)
C14 0.0256(16) 0.0217(18) 0.034(2) 0.0001(16) 0.0061(15) 0.0003(14)
C15 0.0239(16) 0.030(2) 0.036(2) 0.0029(17) 0.0024(14) 0.0044(15)
C16 0.0250(16) 0.0236(19) 0.031(2) 0.0040(16) 0.0056(15) 0.0029(14)
C17 0.0286(17) 0.0217(19) 0.040(2) -0.0006(16) 0.0078(16) 0.0047(14)
C18 0.0305(17) 0.026(2) 0.029(2) 0.0016(16) 0.0070(15) 0.0032(14)
C19 0.0270(17) 0.028(2) 0.034(2) 0.0032(17) 0.0062(16) 0.0047(15)
O20 0.0296(12) 0.0272(14) 0.0451(17) 0.0097(12) 0.0006(12) 0.0064(10)
O21 0.0553(16) 0.0303(16) 0.0438(16) -0.0018(12) 0.0056(12) 0.0165(12)
C22 0.0211(15) 0.0214(18) 0.031(2) 0.0029(15) 0.0048(14) 0.0001(13)
C23 0.0313(17) 0.031(2) 0.038(2) -0.0022(17) 0.0121(16) -0.0066(15)
C24 0.0375(19) 0.027(2) 0.037(2) -0.0036(17) 0.0115(17) -0.0088(15)
C25 0.0245(16) 0.0221(19) 0.035(2) 0.0032(16) 0.0074(15) -0.0035(14)
C26 0.0267(16) 0.026(2) 0.043(2) 0.0016(17) 0.0139(15) 0.0008(15)
C27 0.0305(17) 0.0231(19) 0.044(2) -0.0030(16) 0.0110(16) -0.0052(15)
C28 0.0254(16) 0.030(2) 0.034(2) 0.0030(17) 0.0090(16) -0.0001(15)
O29 0.0401(14) 0.0310(15) 0.0496(17) 0.0005(13) 0.0195(13) -0.0126(11)
O30 0.0525(15) 0.0331(15) 0.0464(17) -0.0071(13) 0.0172(13) -0.0160(12)
C31 0.084(3) 0.028(2) 0.034(2) 0.0004(18) 0.020(2) -0.005(2)
C32 0.092(3) 0.040(3) 0.046(3) 0.013(2) 0.030(3) 0.018(2)
C33 0.059(3) 0.057(3) 0.045(3) 0.020(2) 0.019(2) 0.016(2)
C34 0.051(2) 0.042(2) 0.034(2) 0.0106(19) 0.0140(18) -0.0014(19)
C35 0.049(2) 0.024(2) 0.030(2) 0.0023(16) 0.0135(17) -0.0044(17)
C36 0.049(2) 0.034(2) 0.027(2) 0.0097(18) 0.0111(17) -0.0043(18)
N37 0.055(2) 0.047(2) 0.034(2) 0.0082(17) 0.0109(16) -0.0141(18)
O38 0.0507(16) 0.0484(19) 0.056(2) 0.0127(15) 0.0145(14) 0.0015(14)
O39 0.077(2) 0.070(2) 0.0450(18) -0.0049(16) 0.0074(15) -0.0404(17)

loop_
_atom_type_symbol
_atom_type_description
_atom_type_scat_dispersion_real
_atom_type_scat_dispersion_imag
_atom_type_scat_source
C C 0.0033 0.0016 'International Tables Vol C Tables 4.2.6.8 and 6.1.1.4'
H H 0.0000 0.0000 'International Tables Vol C Tables 4.2.6.8 and 6.1.1.4'
O O 0.0106 0.0060 'International Tables Vol C Tables 4.2.6.8 and 6.1.1.4'
N N 0.0061 0.0033 'International Tables Vol C Tables 4.2.6.8 and 6.1.1.4'

loop_
_geom_angle_atom_site_label_1
_geom_angle_atom_site_label_2
_geom_angle_atom_site_label_3
_geom_angle
_geom_angle_site_symmetry_1
_geom_angle_site_symmetry_3
_geom_angle_publ_flag
N11 C1 C10 126.5(3) . . ?
N11 C1 C2 110.4(2) . . ?
C10 C1 C2 123.1(3) . . ?
C3 C2 C1 106.9(3) . . ?
C3 C2 H2 126.5 . . ?
C1 C2 H2 126.5 . . ?
C2 C3 C4 106.7(3) . . ?
C2 C3 H3 126.7 . . ?
C4 C3 H3 126.7 . . ?
N11 C4 C5 125.7(3) . . ?
N11 C4 C3 110.8(2) . . ?
C5 C4 C3 123.4(3) . . ?
C6 C5 C4 125.3(3) . . ?
C6 C5 C13 118.0(2) . . ?
C4 C5 C13 116.7(3) . . ?
N12 C6 C5 125.1(3) 3_566 . ?
N12 C6 C7 106.8(3) 3_566 3_566 ?
C5 C6 C7 128.0(3) . 3_566 ?
C8 C7 C6 107.6(3) . 3_566 ?
C8 C7 H7 126.2 . . ?
C6 C7 H7 126.2 3_566 . ?
C7 C8 C9 108.9(3) . . ?
C7 C8 H8 125.6 . . ?
C9 C8 H8 125.6 . . ?
N12 C9 C10 126.0(3) . . ?
N12 C9 C8 106.5(3) . . ?
C10 C9 C8 127.4(3) . . ?
C9 C10 C1 126.5(3) . . ?
C9 C10 C22 117.7(2) . . ?
C1 C10 C22 115.7(3) . . ?
C1 N11 C4 105.1(2) . . ?
C9 N12 C6 110.1(2) . 3_566 ?
C9 N12 H12 130.7 . . ?
C6 N12 H12 119.1 3_566 . ?
C18 C13 C14 118.6(3) . . ?
C18 C13 C5 120.2(3) . . ?
C14 C13 C5 121.2(3) . . ?
C15 C14 C13 120.4(3) . . ?
C15 C14 H14 119.8 . . ?
C13 C14 H14 119.8 . . ?
C14 C15 C16 120.4(3) . . ?
C14 C15 H15 119.8 . . ?
C16 C15 H15 119.8 . . ?
C15 C16 C17 119.9(3) . . ?
C15 C16 C19 121.2(3) . . ?
C17 C16 C19 118.9(3) . . ?
C18 C17 C16 119.3(3) . . ?
C18 C17 H17 120.4 . . ?
C16 C17 H17 120.4 . . ?
C17 C18 C13 121.4(3) . . ?
C17 C18 H18 119.3 . . ?
C13 C18 H18 119.3 . . ?
O21 C19 O20 123.2(3) . . ?
O21 C19 C16 119.2(3) . . ?
O20 C19 C16 117.5(3) . . ?
C19 O20 H20 116(2) . . ?
C27 C22 C23 119.1(3) . . ?
C27 C22 C10 121.1(3) . . ?
C23 C22 C10 119.6(3) . . ?
C24 C23 C22 119.9(3) . . ?
C24 C23 H23 120.0 . . ?
C22 C23 H23 120.0 . . ?
C23 C24 C25 120.3(3) . . ?
C23 C24 H24 119.8 . . ?
C25 C24 H24 119.8 . . ?
C26 C25 C24 119.8(3) . . ?
C26 C25 C28 121.4(3) . . ?
C24 C25 C28 118.6(3) . . ?
C25 C26 C27 120.1(3) . . ?
C25 C26 H26 120.0 . . ?
C27 C26 H26 120.0 . . ?
C22 C27 C26 120.6(3) . . ?
C22 C27 H27 119.7 . . ?
C26 C27 H27 119.7 . . ?
O30 C28 O29 122.9(3) . . ?
O30 C28 C25 120.2(3) . . ?
O29 C28 C25 116.9(3) . . ?
C28 O29 H29 111(2) . . ?
C36 C31 C32 118.0(4) . . ?
C36 C31 H31 121.0 . . ?
C32 C31 H31 121.0 . . ?
C33 C32 C31 120.9(4) . . ?
C33 C32 H32 119.5 . . ?
C31 C32 H32 119.5 . . ?
C32 C33 C34 119.9(4) . . ?
C32 C33 H33 120.0 . . ?
C34 C33 H33 120.0 . . ?
C35 C34 C33 120.2(4) . . ?
C35 C34 H34 119.9 . . ?
C33 C34 H34 119.9 . . ?
C34 C35 C36 118.2(3) . . ?
C34 C35 H35 120.9 . . ?
C36 C35 H35 120.9 . . ?
C31 C36 C35 122.7(4) . . ?
C31 C36 N37 119.0(3) . . ?
C35 C36 N37 118.3(3) . . ?
O38 N37 O39 123.6(3) . . ?
O38 N37 C36 118.6(3) . . ?
O39 N37 C36 117.8(3) . . ?

loop_
_geom_bond_atom_site_label_1
_geom_bond_atom_site_label_2
_geom_bond_distance
_geom_bond_site_symmetry_2
_geom_bond_publ_flag
C1 N11 1.374(4) . ?
C1 C10 1.407(4) . ?
C1 C2 1.451(4) . ?
C2 C3 1.341(4) . ?
C2 H2 0.9500 . ?
C3 C4 1.448(4) . ?
C3 H3 0.9500 . ?
C4 N11 1.371(4) . ?
C4 C5 1.411(4) . ?
C5 C6 1.396(4) . ?
C5 C13 1.503(4) . ?
C6 N12 1.376(4) 3_566 ?
C6 C7 1.431(4) 3_566 ?
C7 C8 1.358(4) . ?
C7 C6 1.431(4) 3_566 ?
C7 H7 0.9500 . ?
C8 C9 1.425(4) . ?
C8 H8 0.9500 . ?
C9 N12 1.370(4) . ?
C9 C10 1.389(4) . ?
C10 C22 1.499(4) . ?
N12 C6 1.376(4) 3_566 ?
N12 H12 0.9036 . ?
C13 C18 1.397(4) . ?
C13 C14 1.398(4) . ?
C14 C15 1.385(4) . ?
C14 H14 0.9500 . ?
C15 C16 1.392(4) . ?
C15 H15 0.9500 . ?
C16 C17 1.395(4) . ?
C16 C19 1.482(4) . ?
C17 C18 1.388(4) . ?
C17 H17 0.9500 . ?
C18 H18 0.9500 . ?
C19 O21 1.257(4) . ?
C19 O20 1.284(4) . ?
O20 H20 0.960(10) . ?
C22 C27 1.387(4) . ?
C22 C23 1.398(4) . ?
C23 C24 1.387(4) . ?
C23 H23 0.9500 . ?
C24 C25 1.386(4) . ?
C24 H24 0.9500 . ?
C25 C26 1.379(4) . ?
C25 C28 1.480(4) . ?
C26 C27 1.388(4) . ?
C26 H26 0.9500 . ?
C27 H27 0.9500 . ?
C28 O30 1.256(4) . ?
C28 O29 1.286(4) . ?
O29 H29 0.956(10) . ?
C31 C36 1.379(5) . ?
C31 C32 1.377(5) . ?
C31 H31 0.9500 . ?
C32 C33 1.378(5) . ?
C32 H32 0.9500 . ?
C33 C34 1.390(5) . ?
C33 H33 0.9500 . ?
C34 C35 1.382(4) . ?
C34 H34 0.9500 . ?
C35 C36 1.380(5) . ?
C35 H35 0.9500 . ?
C36 N37 1.466(4) . ?
N37 O38 1.234(4) . ?
N37 O39 1.236(4) . ?

loop_
_geom_hbond_atom_site_label_D
_geom_hbond_atom_site_label_H
_geom_hbond_atom_site_label_A
_geom_hbond_distance_DH
_geom_hbond_distance_HA
_geom_hbond_distance_DA
_geom_hbond_angle_DHA
_geom_hbond_site_symmetry_A
O20 H20 O21 0.960(10) 1.659(11) 2.616(3) 175(3) 3_475
O29 H29 O30 0.956(10) 1.665(12) 2.615(3) 171(3) 3_676
